data_7210844
loop_
_publ_author_name
'Yang, Yuting'
'Tu, Changzheng'
'Cheng, Feixiang'
'Wang, Fan'

_publ_section_title
;
 Syntheses, structures, and magnetic properties of a series of
 Mn-containing coordination polymers based on
 5-nitro-1,2,3-benzenetricarboxylic acid and different N-donor ligands
;
_journal_issue 35
_journal_name_full CrystEngComm
_journal_page_first 7121
_journal_paper_doi 10.1039/c3ce40772a
_journal_volume 15
_journal_year 2013
_chemical_formula_sum 'C42 H29 Mn4 N9 O27'
_chemical_formula_weight 1311.50
_chemical_name_systematic
; 
 ? 
;
_space_group_IT_number 2
_symmetry_cell_setting triclinic
_symmetry_space_group_name_Hall '-P 1'
_symmetry_space_group_name_H-M 'P -1'
_atom_sites_solution_hydrogens geom
_atom_sites_solution_primary direct
_atom_sites_solution_secondary difmap
_audit_creation_method SHELXL-97
_cell_angle_alpha 95.556(11)
_cell_angle_beta 94.659(6)
_cell_angle_gamma 107.710(10)
_cell_formula_units_Z 2
_cell_length_a 12.273(8)
_cell_length_b 13.134(8)
_cell_length_c 15.830(9)
_cell_measurement_temperature 386(2)
_cell_volume 2403(3)
_computing_cell_refinement 'Bruker XSCANS'
_computing_data_collection 'Bruker XSCANS'
_computing_data_reduction 'Bruker SHELXTL'
_computing_molecular_graphics 'Bruker SHELXTL'
_computing_publication_material 'Bruker SHELXTL'
_computing_structure_refinement 'SHELXL-97 (Sheldrick, 1997)'
_computing_structure_solution 'SHELXS-97 (Sheldrick, 1990)'
_diffrn_ambient_temperature 386(2)
_diffrn_measured_fraction_theta_full 0.996
_diffrn_measured_fraction_theta_max 0.996
_diffrn_measurement_device_type 'Bruker P4'
_diffrn_measurement_method '\w scans'
_diffrn_radiation_monochromator graphite
_diffrn_radiation_source 'fine-focus sealed tube'
_diffrn_radiation_type MoK\a
_diffrn_radiation_wavelength 0.71073
_diffrn_reflns_av_R_equivalents 0.0779
_diffrn_reflns_av_sigmaI/netI 0.1578
_diffrn_reflns_limit_h_max 14
_diffrn_reflns_limit_h_min -11
_diffrn_reflns_limit_k_max 15
_diffrn_reflns_limit_k_min -15
_diffrn_reflns_limit_l_max 18
_diffrn_reflns_limit_l_min -18
_diffrn_reflns_number 17992
_diffrn_reflns_theta_full 25.00
_diffrn_reflns_theta_max 25.00
_diffrn_reflns_theta_min 1.64
_exptl_absorpt_coefficient_mu 1.135
_exptl_absorpt_correction_T_max 0.8048
_exptl_absorpt_correction_T_min 0.8048
_exptl_absorpt_correction_type multi-scan
_exptl_crystal_colour Colorless
_exptl_crystal_density_diffrn 1.813
_exptl_crystal_density_method 'not measured'
_exptl_crystal_description Prism
_exptl_crystal_F_000 1320
_exptl_crystal_size_max 0.20
_exptl_crystal_size_mid 0.20
_exptl_crystal_size_min 0.20
_refine_diff_density_max 0.988
_refine_diff_density_min -0.938
_refine_diff_density_rms 0.150
_refine_ls_extinction_method none
_refine_ls_goodness_of_fit_ref 1.024
_refine_ls_hydrogen_treatment constr
_refine_ls_matrix_type full
_refine_ls_number_parameters 739
_refine_ls_number_reflns 8428
_refine_ls_number_restraints 117
_refine_ls_restrained_S_all 1.028
_refine_ls_R_factor_all 0.0931
_refine_ls_R_factor_gt 0.0707
_refine_ls_shift/su_max 0.000
_refine_ls_shift/su_mean 0.000
_refine_ls_structure_factor_coef Fsqd
_refine_ls_weighting_details 'calc w=1/[\s^2^(Fo^2^)+(0.0537P)^2^+0.0000P] where P=(Fo^2^+2Fc^2^)/3'
_refine_ls_weighting_scheme calc
_refine_ls_wR_factor_gt 0.1552
_refine_ls_wR_factor_ref 0.1652
_reflns_number_gt 4637
_reflns_number_total 8428
_reflns_threshold_expression >2sigma(I)
_cod_data_source_file c3ce40772a.txt
_cod_data_source_block shelx
_cod_depositor_comments
;
The following automatic conversions were performed:

'_symmetry_cell_setting' value 'Triclinic' changed to 'triclinic'
according to /home/saulius/struct/CIF-dictionaries/cif_core.dic
dictionary named 'cif_core.dic' version 2.4.2 from 2011-04-26.

Automatic conversion script
Id: cif_fix_values 1891 2012-01-12 08:04:46Z andrius 
;
_cod_original_sg_symbol_H-M P-1
_cod_database_code 7210844

loop_
_symmetry_equiv_pos_as_xyz
'x, y, z'
'-x, -y, -z'

loop_
_atom_site_label
_atom_site_type_symbol
_atom_site_fract_x
_atom_site_fract_y
_atom_site_fract_z
_atom_site_U_iso_or_equiv
_atom_site_adp_type
_atom_site_occupancy
_atom_site_symmetry_multiplicity
_atom_site_calc_flag
_atom_site_refinement_flags
C1 C 0.0192(6) 0.1035(5) 0.3810(4) 0.0194(15) Uani 1 1 d U
C2 C 0.0882(6) 0.2056(5) 0.3514(4) 0.0220(16) Uani 1 1 d U
C3 C 0.2040(6) 0.2585(5) 0.3813(4) 0.0191(15) Uani 1 1 d U
C4 C 0.2617(6) 0.3593(5) 0.3561(4) 0.0178(15) Uani 1 1 d .
C5 C 0.2002(6) 0.4039(5) 0.2995(4) 0.0219(16) Uani 1 1 d U
H5 H 0.2361 0.4708 0.2828 0.026 Uiso 1 1 calc R
C6 C 0.0885(6) 0.3496(5) 0.2689(4) 0.0193(15) Uani 1 1 d U
C7 C 0.0292(6) 0.2498(5) 0.2939(4) 0.0213(16) Uani 1 1 d U
H7 H -0.0473 0.2141 0.2726 0.026 Uiso 1 1 calc R
C8 C 0.2691(6) 0.1994(5) 0.4340(4) 0.0214(16) Uani 1 1 d U
C9 C 0.3857(6) 0.4240(5) 0.3905(4) 0.0175(16) Uani 1 1 d .
C10 C 0.5053(6) -0.0532(4) 0.3340(4) 0.0161(15) Uani 1 1 d U
C11 C 0.5050(6) -0.0925(5) 0.2405(4) 0.0214(16) Uani 1 1 d .
C12 C 0.5770(6) -0.1526(4) 0.2159(4) 0.0186(16) Uani 1 1 d .
C13 C 0.5777(6) -0.1818(5) 0.1269(4) 0.0199(16) Uani 1 1 d .
C14 C 0.5045(6) -0.1575(5) 0.0673(4) 0.0237(17) Uani 1 1 d .
H14 H 0.5020 -0.1805 0.0095 0.028 Uiso 1 1 calc R
C15 C 0.4334(6) -0.0976(5) 0.0946(4) 0.0271(18) Uani 1 1 d .
C16 C 0.4345(6) -0.0649(5) 0.1810(4) 0.0216(16) Uani 1 1 d .
H16 H 0.3878 -0.0247 0.1984 0.026 Uiso 1 1 calc R
C17 C 0.6421(6) -0.1911(5) 0.2833(4) 0.0158(15) Uani 1 1 d .
C18 C 0.6663(6) -0.2296(5) 0.0923(4) 0.0206(16) Uani 1 1 d .
C19 C 0.0226(6) -0.1543(5) 0.3165(4) 0.0212(17) Uani 1 1 d .
C20 C 0.1264(6) -0.1976(4) 0.3181(4) 0.0144(15) Uani 1 1 d .
C21 C 0.2003(6) -0.1895(5) 0.3917(4) 0.0201(16) Uani 1 1 d U
C22 C 0.2904(6) -0.2334(4) 0.3873(4) 0.0159(15) Uani 1 1 d .
C23 C 0.3065(6) -0.2873(4) 0.3096(4) 0.0191(16) Uani 1 1 d U
H23 H 0.3622 -0.3219 0.3072 0.023 Uiso 1 1 calc R
C24 C 0.2342(6) -0.2858(5) 0.2365(4) 0.0158(15) Uani 1 1 d .
C25 C 0.1801(5) -0.1444(5) 0.4808(4) 0.0137(15) Uani 1 1 d .
C26 C 0.1486(6) -0.2416(5) 0.2389(4) 0.0236(17) Uani 1 1 d .
H26 H 0.1045 -0.2400 0.1887 0.028 Uiso 1 1 calc R
C27 C 0.3911(6) -0.2083(5) 0.4570(4) 0.0207(16) Uani 1 1 d U
C28 C 0.0985(7) 0.0660(6) 0.1311(5) 0.036(2) Uani 1 1 d .
H28 H 0.1443 0.0344 0.1619 0.043 Uiso 1 1 calc R
C29 C 0.1362(7) 0.1385(6) 0.0763(5) 0.036(2) Uani 1 1 d .
H29 H 0.2111 0.1652 0.0626 0.043 Uiso 1 1 calc R
C30 C -0.0461(7) 0.1080(5) 0.0823(4) 0.0302(19) Uani 1 1 d .
H30 H -0.1206 0.1114 0.0727 0.036 Uiso 1 1 calc R
C31 C 0.0350(6) 0.2375(5) -0.0193(4) 0.0264(17) Uani 1 1 d .
H31A H -0.0439 0.2381 -0.0288 0.032 Uiso 1 1 calc R
H31B H 0.0546 0.2095 -0.0729 0.032 Uiso 1 1 calc R
C32 C 0.1136(7) 0.3522(5) 0.0067(4) 0.0299(19) Uani 1 1 d .
H32A H 0.1933 0.3533 0.0106 0.036 Uiso 1 1 calc R
H32B H 0.0990 0.3788 0.0626 0.036 Uiso 1 1 calc R
C33 C 0.0937(6) 0.4264(5) -0.0587(4) 0.0301(18) Uani 1 1 d .
H33A H 0.0115 0.4082 -0.0753 0.036 Uiso 1 1 calc R
H33B H 0.1209 0.5003 -0.0311 0.036 Uiso 1 1 calc R
C34 C 0.1531(6) 0.4196(5) -0.1390(4) 0.0255(18) Uani 1 1 d .
H34A H 0.1346 0.3445 -0.1624 0.031 Uiso 1 1 calc R
H34B H 0.1232 0.4559 -0.1813 0.031 Uiso 1 1 calc R
C35 C 0.3539(7) 0.4461(6) -0.1772(4) 0.0323(19) Uani 1 1 d U
H35 H 0.3343 0.3970 -0.2267 0.039 Uiso 1 1 calc R
C36 C 0.4604(7) 0.5080(5) -0.1459(4) 0.0327(19) Uani 1 1 d .
H36 H 0.5279 0.5107 -0.1697 0.039 Uiso 1 1 calc R
C37 C 0.3408(7) 0.5427(5) -0.0604(4) 0.0306(19) Uani 1 1 d .
H37 H 0.3112 0.5731 -0.0158 0.037 Uiso 1 1 calc R
C38 C 0.6814(7) 0.4608(5) 0.3571(5) 0.035(2) Uani 1 1 d .
H38 H 0.6101 0.4088 0.3407 0.042 Uiso 1 1 calc R
C39 C 0.7833(7) 0.4465(5) 0.3478(4) 0.0297(19) Uani 1 1 d .
H39 H 0.7953 0.3839 0.3237 0.036 Uiso 1 1 calc R
C40 C 0.8100(6) 0.6085(5) 0.4088(4) 0.0201(16) Uani 1 1 d U
H40 H 0.8468 0.6783 0.4353 0.024 Uiso 1 1 calc R
C41 C 0.9901(6) 0.5604(5) 0.3953(4) 0.0269(18) Uani 1 1 d .
H41A H 1.0278 0.6354 0.4179 0.032 Uiso 1 1 calc R
H41B H 1.0187 0.5470 0.3413 0.032 Uiso 1 1 calc R
C42 C 1.0214(6) 0.4893(5) 0.4574(3) 0.0270(18) Uani 1 1 d .
H42A H 0.9866 0.4141 0.4342 0.032 Uiso 1 1 calc R
H42B H 1.1043 0.5046 0.4653 0.032 Uiso 1 1 calc R
H1W H -0.2843 0.0616 0.1520 0.040 Uiso 1 1 d RD
H2W H -0.2556 0.0933 0.2301 0.040 Uiso 1 1 d RD
Mn1 Mn -0.13528(9) -0.05323(7) 0.21449(6) 0.0190(3) Uani 1 1 d .
Mn2 Mn 0.14349(9) 0.07483(7) 0.57122(6) 0.0177(3) Uani 1 1 d .
Mn3 Mn 0.39194(9) 0.04340(7) 0.47383(6) 0.0184(3) Uani 1 1 d .
Mn4 Mn 0.56933(9) 0.64423(7) 0.42383(6) 0.0189(3) Uani 1 1 d .
N1 N -0.0157(5) 0.0464(4) 0.1345(3) 0.0241(14) Uani 1 1 d .
N2 N 0.0424(5) 0.1649(4) 0.0447(3) 0.0241(14) Uani 1 1 d .
N3 N 0.2776(5) 0.4673(4) -0.1236(3) 0.0249(14) Uani 1 1 d .
N4 N 0.4513(6) 0.5678(4) -0.0707(4) 0.0329(16) Uani 1 1 d .
N5 N 0.6984(5) 0.5657(4) 0.3951(3) 0.0217(14) Uani 1 1 d .
N6 N 0.8666(5) 0.5410(4) 0.3803(3) 0.0286(15) Uani 1 1 d .
N7 N 0.0252(5) 0.3975(5) 0.2111(3) 0.0255(14) Uani 1 1 d .
N8 N 0.3591(6) -0.0709(5) 0.0316(4) 0.0336(16) Uani 1 1 d .
N9 N 0.2561(5) -0.3354(4) 0.1539(3) 0.0223(14) Uani 1 1 d .
O1 O -0.0776(4) 0.0487(3) 0.3390(3) 0.0210(11) Uani 1 1 d .
O2 O 0.0533(4) 0.0747(3) 0.4486(2) 0.0213(11) Uani 1 1 d U
O3 O 0.3136(4) 0.1376(3) 0.3957(3) 0.0202(11) Uani 1 1 d .
O4 O 0.2736(4) 0.2118(3) 0.5162(2) 0.0170(11) Uani 1 1 d U
O5 O 0.4349(4) 0.3848(3) 0.4452(3) 0.0177(11) Uani 1 1 d .
O6 O 0.4263(4) 0.5112(3) 0.3611(3) 0.0210(11) Uani 1 1 d .
O7 O 0.0758(4) 0.4898(3) 0.1951(3) 0.0279(12) Uani 1 1 d .
O8 O -0.0722(4) 0.3451(4) 0.1796(3) 0.0327(13) Uani 1 1 d .
O9 O 0.4306(4) -0.0083(3) 0.3502(3) 0.0214(11) Uani 1 1 d .
O10 O 0.5757(4) -0.0722(3) 0.3874(3) 0.0200(11) Uani 1 1 d .
O11 O 0.7476(4) -0.1406(3) 0.3069(2) 0.0156(10) Uani 1 1 d .
O12 O 0.5860(4) -0.2775(3) 0.3091(2) 0.0172(11) Uani 1 1 d .
O13 O 0.7663(4) -0.1938(3) 0.1292(3) 0.0219(11) Uani 1 1 d .
O14 O 0.6343(4) -0.2974(3) 0.0256(3) 0.0292(12) Uani 1 1 d .
O15 O 0.3596(5) -0.1031(4) -0.0445(3) 0.0463(16) Uani 1 1 d .
O16 O 0.2997(6) -0.0153(5) 0.0531(3) 0.0579(18) Uani 1 1 d .
O17 O -0.0093(4) -0.1301(3) 0.2476(3) 0.0249(12) Uani 1 1 d .
O18 O -0.0233(4) -0.1566(3) 0.3853(2) 0.0178(11) Uani 1 1 d .
O19 O 0.2124(4) -0.0378(3) 0.4942(2) 0.0165(10) Uani 1 1 d .
O20 O 0.1372(4) -0.2061(3) 0.5278(3) 0.0223(11) Uani 1 1 d .
O21 O 0.4124(4) -0.1188(3) 0.5036(2) 0.0174(11) Uani 1 1 d .
O22 O 0.4477(4) -0.2716(3) 0.4625(3) 0.0177(11) Uani 1 1 d .
O23 O 0.3219(4) -0.3896(4) 0.1547(3) 0.0320(12) Uani 1 1 d U
O24 O 0.2101(4) -0.3162(3) 0.0880(3) 0.0288(12) Uani 1 1 d .
O25 O -0.2425(4) 0.0489(3) 0.1925(2) 0.0252(12) Uani 1 1 d D
O26 O 0.7309(5) 0.1820(3) 0.3175(3) 0.0392(15) Uani 1 1 d .
O27 O 0.4749(5) 0.7789(4) 0.6750(4) 0.0625(18) Uani 1 1 d .

loop_
_atom_site_aniso_label
_atom_site_aniso_U_11
_atom_site_aniso_U_22
_atom_site_aniso_U_33
_atom_site_aniso_U_23
_atom_site_aniso_U_13
_atom_site_aniso_U_12
C1 0.018(3) 0.021(3) 0.019(3) -0.009(2) 0.009(2) 0.007(2)
C2 0.024(3) 0.020(3) 0.020(3) -0.014(3) 0.005(3) 0.008(3)
C3 0.019(3) 0.023(3) 0.014(2) -0.010(2) 0.004(2) 0.009(2)
C4 0.016(4) 0.021(4) 0.013(3) -0.011(3) 0.003(3) 0.006(3)
C5 0.026(4) 0.022(3) 0.019(3) -0.007(3) 0.010(3) 0.011(3)
C6 0.019(3) 0.022(3) 0.018(3) -0.010(3) 0.008(3) 0.009(3)
C7 0.021(3) 0.023(3) 0.018(3) -0.012(3) 0.007(3) 0.009(3)
C8 0.012(3) 0.022(3) 0.023(3) -0.007(3) 0.009(3) -0.003(3)
C9 0.027(4) 0.012(3) 0.016(3) -0.002(3) 0.010(3) 0.009(3)
C10 0.025(3) 0.007(3) 0.019(3) 0.009(2) 0.004(3) 0.005(2)
C11 0.021(4) 0.017(3) 0.022(4) -0.013(3) 0.009(3) 0.004(3)
C12 0.027(4) 0.007(3) 0.021(3) 0.009(3) 0.006(3) 0.000(3)
C13 0.016(4) 0.028(4) 0.014(3) -0.008(3) 0.009(3) 0.006(3)
C14 0.030(5) 0.021(4) 0.020(4) -0.010(3) 0.007(3) 0.010(3)
C15 0.030(5) 0.033(4) 0.019(4) -0.002(3) 0.006(3) 0.012(4)
C16 0.030(5) 0.017(3) 0.018(3) -0.002(3) 0.009(3) 0.008(3)
C17 0.032(5) 0.009(3) 0.014(3) 0.004(3) 0.014(3) 0.013(3)
C18 0.023(4) 0.030(4) 0.013(3) -0.001(3) 0.005(3) 0.013(3)
C19 0.019(4) 0.022(4) 0.014(3) -0.014(3) -0.005(3) -0.001(3)
C20 0.024(4) 0.005(3) 0.014(3) 0.000(3) 0.004(3) 0.003(3)
C21 0.015(3) 0.023(3) 0.021(3) -0.012(3) 0.006(3) 0.008(3)
C22 0.031(4) 0.007(3) 0.012(3) 0.005(3) 0.001(3) 0.008(3)
C23 0.023(3) 0.014(3) 0.020(3) -0.007(2) 0.007(3) 0.008(3)
C24 0.025(4) 0.010(3) 0.013(3) 0.002(3) 0.011(3) 0.005(3)
C25 0.014(4) 0.017(3) 0.013(3) 0.006(3) 0.000(3) 0.008(3)
C26 0.021(4) 0.024(4) 0.018(3) -0.012(3) 0.003(3) 0.001(3)
C27 0.021(3) 0.027(3) 0.012(3) -0.006(3) 0.006(3) 0.007(3)
C28 0.046(6) 0.037(5) 0.035(4) 0.011(4) 0.010(4) 0.027(4)
C29 0.031(5) 0.047(5) 0.041(5) 0.022(4) 0.025(4) 0.019(4)
C30 0.035(5) 0.036(4) 0.022(4) 0.005(3) 0.006(4) 0.013(4)
C31 0.029(5) 0.037(4) 0.018(3) -0.001(3) 0.012(3) 0.017(4)
C32 0.043(5) 0.027(4) 0.022(4) -0.005(3) 0.013(4) 0.014(4)
C33 0.034(5) 0.032(4) 0.026(4) -0.005(3) 0.006(4) 0.015(4)
C34 0.037(5) 0.023(4) 0.019(4) 0.006(3) 0.002(3) 0.013(3)
C35 0.035(4) 0.037(3) 0.025(3) -0.010(3) 0.014(3) 0.012(3)
C36 0.034(5) 0.034(4) 0.031(4) -0.007(3) 0.017(4) 0.012(4)
C37 0.036(5) 0.037(4) 0.017(4) -0.006(3) 0.004(4) 0.012(4)
C38 0.025(5) 0.024(4) 0.049(5) -0.013(4) -0.006(4) 0.006(3)
C39 0.042(5) 0.012(4) 0.034(4) -0.002(3) 0.000(4) 0.010(3)
C40 0.032(4) 0.017(3) 0.017(3) 0.010(3) 0.005(3) 0.013(3)
C41 0.024(5) 0.026(4) 0.027(4) -0.013(3) 0.013(3) 0.005(3)
C42 0.031(5) 0.031(4) 0.020(4) -0.008(3) 0.010(4) 0.014(3)
Mn1 0.0237(7) 0.0200(5) 0.0129(5) -0.0067(4) 0.0054(5) 0.0082(5)
Mn2 0.0225(6) 0.0176(5) 0.0125(5) -0.0075(4) 0.0063(5) 0.0075(5)
Mn3 0.0228(6) 0.0187(5) 0.0134(5) -0.0081(4) 0.0056(5) 0.0082(5)
Mn4 0.0228(7) 0.0173(5) 0.0156(5) -0.0069(4) 0.0045(5) 0.0069(5)
N1 0.034(4) 0.024(3) 0.020(3) 0.001(3) 0.015(3) 0.014(3)
N2 0.027(4) 0.022(3) 0.023(3) 0.004(3) 0.009(3) 0.005(3)
N3 0.032(4) 0.025(3) 0.018(3) -0.002(3) 0.008(3) 0.011(3)
N4 0.039(4) 0.030(3) 0.028(3) -0.009(3) 0.008(3) 0.010(3)
N5 0.027(4) 0.013(3) 0.024(3) -0.006(2) 0.003(3) 0.008(3)
N6 0.028(4) 0.030(3) 0.027(3) -0.017(3) 0.005(3) 0.015(3)
N7 0.019(4) 0.034(4) 0.020(3) -0.015(3) 0.008(3) 0.007(3)
N8 0.040(5) 0.043(4) 0.019(3) -0.006(3) 0.000(3) 0.020(3)
N9 0.027(4) 0.024(3) 0.016(3) -0.006(3) 0.003(3) 0.011(3)
O1 0.021(3) 0.020(2) 0.017(2) -0.0122(19) 0.005(2) 0.002(2)
O2 0.025(2) 0.023(2) 0.0113(19) -0.0105(17) 0.0038(18) 0.0049(18)
O3 0.024(3) 0.021(2) 0.016(2) -0.0074(19) 0.008(2) 0.010(2)
O4 0.032(3) 0.010(2) 0.0104(19) 0.0085(17) 0.0042(19) 0.0073(19)
O5 0.026(3) 0.013(2) 0.017(2) 0.0060(19) 0.003(2) 0.008(2)
O6 0.023(3) 0.019(2) 0.020(2) 0.003(2) 0.004(2) 0.006(2)
O7 0.033(3) 0.018(2) 0.029(3) -0.003(2) 0.006(2) 0.004(2)
O8 0.026(3) 0.037(3) 0.035(3) -0.002(2) 0.003(3) 0.012(3)
O9 0.026(3) 0.024(3) 0.016(2) -0.0090(19) 0.007(2) 0.013(2)
O10 0.030(3) 0.014(2) 0.018(2) -0.002(2) 0.005(2) 0.010(2)
O11 0.018(3) 0.019(2) 0.011(2) -0.0024(18) 0.003(2) 0.008(2)
O12 0.029(3) 0.014(2) 0.010(2) 0.0000(18) 0.006(2) 0.007(2)
O13 0.026(3) 0.024(2) 0.017(2) -0.005(2) 0.007(2) 0.010(2)
O14 0.035(3) 0.029(3) 0.022(3) -0.014(2) 0.005(2) 0.013(2)
O15 0.067(4) 0.073(4) 0.013(3) -0.007(3) 0.000(3) 0.047(3)
O16 0.078(5) 0.093(5) 0.027(3) -0.009(3) 0.002(3) 0.070(4)
O17 0.025(3) 0.030(3) 0.020(3) -0.010(2) 0.006(2) 0.012(2)
O18 0.028(3) 0.014(2) 0.014(2) 0.0017(18) 0.004(2) 0.009(2)
O19 0.023(3) 0.011(2) 0.018(2) 0.0016(18) 0.009(2) 0.007(2)
O20 0.030(3) 0.019(2) 0.017(2) -0.007(2) 0.011(2) 0.008(2)
O21 0.029(3) 0.007(2) 0.012(2) -0.0010(18) 0.004(2) -0.001(2)
O22 0.029(3) 0.010(2) 0.018(2) 0.0024(19) 0.004(2) 0.012(2)
O23 0.034(3) 0.037(3) 0.029(2) -0.014(2) 0.005(2) 0.023(2)
O24 0.039(3) 0.035(3) 0.016(2) -0.007(2) 0.005(2) 0.019(2)
O25 0.036(3) 0.024(3) 0.018(2) 0.001(2) 0.008(2) 0.013(2)
O26 0.070(4) 0.026(3) 0.024(3) -0.007(2) 0.002(3) 0.023(3)
O27 0.061(5) 0.064(4) 0.066(4) -0.003(3) 0.025(4) 0.024(3)

loop_
_atom_type_symbol
_atom_type_description
_atom_type_scat_dispersion_real
_atom_type_scat_dispersion_imag
_atom_type_scat_source
C C 0.0033 0.0016 'International Tables Vol C Tables 4.2.6.8 and 6.1.1.4'
H H 0.0000 0.0000 'International Tables Vol C Tables 4.2.6.8 and 6.1.1.4'
O O 0.0106 0.0060 'International Tables Vol C Tables 4.2.6.8 and 6.1.1.4'
N N 0.0061 0.0033 'International Tables Vol C Tables 4.2.6.8 and 6.1.1.4'
Mn Mn 0.3368 0.7283 'International Tables Vol C Tables 4.2.6.8 and 6.1.1.4'

loop_
_geom_angle_atom_site_label_1
_geom_angle_atom_site_label_2
_geom_angle_atom_site_label_3
_geom_angle
_geom_angle_site_symmetry_1
_geom_angle_site_symmetry_3
O2 C1 O1 120.3(6) . .
O2 C1 C2 120.2(6) . .
O1 C1 C2 119.4(6) . .
C7 C2 C3 120.5(6) . .
C7 C2 C1 116.1(6) . .
C3 C2 C1 123.3(6) . .
C2 C3 C4 120.5(6) . .
C2 C3 C8 118.3(5) . .
C4 C3 C8 120.9(6) . .
C5 C4 C3 118.3(6) . .
C5 C4 C9 118.7(5) . .
C3 C4 C9 123.0(6) . .
C6 C5 C4 120.4(6) . .
C6 C5 H5 119.8 . .
C4 C5 H5 119.8 . .
C5 C6 C7 122.2(6) . .
C5 C6 N7 119.8(6) . .
C7 C6 N7 118.0(6) . .
C2 C7 C6 118.1(6) . .
C2 C7 H7 121.0 . .
C6 C7 H7 121.0 . .
O3 C8 O4 121.8(6) . .
O3 C8 C3 118.5(6) . .
O4 C8 C3 119.6(6) . .
O5 C9 O6 127.5(6) . .
O5 C9 C4 116.7(5) . .
O6 C9 C4 115.8(5) . .
O10 C10 O9 126.5(6) . .
O10 C10 C11 117.6(6) . .
O9 C10 C11 115.8(6) . .
C16 C11 C12 121.3(6) . .
C16 C11 C10 117.9(6) . .
C12 C11 C10 120.8(6) . .
C11 C12 C13 118.2(6) . .
C11 C12 C17 119.2(6) . .
C13 C12 C17 122.5(6) . .
C14 C13 C12 120.6(6) . .
C14 C13 C18 116.5(5) . .
C12 C13 C18 122.6(6) . .
C13 C14 C15 119.4(6) . .
C13 C14 H14 120.3 . .
C15 C14 H14 120.3 . .
C16 C15 C14 120.8(7) . .
C16 C15 N8 120.4(7) . .
C14 C15 N8 118.8(6) . .
C11 C16 C15 119.6(7) . .
C11 C16 H16 120.2 . .
C15 C16 H16 120.2 . .
O12 C17 O11 124.9(6) . .
O12 C17 C12 115.1(6) . .
O11 C17 C12 119.9(5) . .
O13 C18 O14 125.1(7) . .
O13 C18 C13 117.1(6) . .
O14 C18 C13 117.6(6) . .
O17 C19 O18 128.9(7) . .
O17 C19 C20 116.4(6) . .
O18 C19 C20 114.4(6) . .
C21 C20 C26 119.9(6) . .
C21 C20 C19 123.4(6) . .
C26 C20 C19 116.6(6) . .
C20 C21 C22 119.3(6) . .
C20 C21 C25 122.7(6) . .
C22 C21 C25 117.7(6) . .
C21 C22 C23 121.1(6) . .
C21 C22 C27 123.7(6) . .
C23 C22 C27 114.0(6) . .
C24 C23 C22 116.7(6) . .
C24 C23 H23 121.7 . .
C22 C23 H23 121.7 . .
C26 C24 C23 123.0(6) . .
C26 C24 N9 120.1(6) . .
C23 C24 N9 116.9(6) . .
O20 C25 O19 127.8(6) . .
O20 C25 C21 118.6(5) . .
O19 C25 C21 113.6(5) . .
C24 C26 C20 119.6(6) . .
C24 C26 H26 120.2 . .
C20 C26 H26 120.2 . .
O22 C27 O21 125.2(6) . .
O22 C27 C22 119.8(6) . .
O21 C27 C22 114.8(6) . .
N1 C28 C29 110.0(6) . .
N1 C28 H28 125.0 . .
C29 C28 H28 125.0 . .
C28 C29 N2 106.5(7) . .
C28 C29 H29 126.7 . .
N2 C29 H29 126.7 . .
N1 C30 N2 112.3(7) . .
N1 C30 H30 123.8 . .
N2 C30 H30 123.8 . .
N2 C31 C32 113.4(5) . .
N2 C31 H31A 108.9 . .
C32 C31 H31A 108.9 . .
N2 C31 H31B 108.9 . .
C32 C31 H31B 108.9 . .
H31A C31 H31B 107.7 . .
C31 C32 C33 110.8(5) . .
C31 C32 H32A 109.5 . .
C33 C32 H32A 109.5 . .
C31 C32 H32B 109.5 . .
C33 C32 H32B 109.5 . .
H32A C32 H32B 108.1 . .
C34 C33 C32 114.5(6) . .
C34 C33 H33A 108.6 . .
C32 C33 H33A 108.6 . .
C34 C33 H33B 108.6 . .
C32 C33 H33B 108.6 . .
H33A C33 H33B 107.6 . .
N3 C34 C33 113.2(6) . .
N3 C34 H34A 108.9 . .
C33 C34 H34A 108.9 . .
N3 C34 H34B 108.9 . .
C33 C34 H34B 108.9 . .
H34A C34 H34B 107.8 . .
C36 C35 N3 108.5(6) . .
C36 C35 H35 125.7 . .
N3 C35 H35 125.7 . .
C35 C36 N4 107.0(7) . .
C35 C36 H36 126.5 . .
N4 C36 H36 126.5 . .
N4 C37 N3 110.2(7) . .
N4 C37 H37 124.9 . .
N3 C37 H37 124.9 . .
C39 C38 N5 109.6(6) . .
C39 C38 H38 125.2 . .
N5 C38 H38 125.2 . .
C38 C39 N6 107.3(7) . .
C38 C39 H39 126.3 . .
N6 C39 H39 126.3 . .
N5 C40 N6 113.1(6) . .
N5 C40 H40 123.5 . .
N6 C40 H40 123.5 . .
N6 C41 C42 112.5(6) . .
N6 C41 H41A 109.1 . .
C42 C41 H41A 109.1 . .
N6 C41 H41B 109.1 . .
C42 C41 H41B 109.1 . .
H41A C41 H41B 107.8 . .
C42 C42 C41 109.6(6) 2_766 .
C42 C42 H42A 109.7 2_766 .
C41 C42 H42A 109.7 . .
C42 C42 H42B 109.7 2_766 .
C41 C42 H42B 109.7 . .
H42A C42 H42B 108.2 . .
O13 Mn1 O17 90.39(17) 1_455 .
O13 Mn1 O25 98.98(17) 1_455 .
O17 Mn1 O25 170.49(16) . .
O13 Mn1 O1 155.58(16) 1_455 .
O17 Mn1 O1 87.47(17) . .
O25 Mn1 O1 84.67(16) . .
O13 Mn1 N1 104.53(18) 1_455 .
O17 Mn1 N1 89.7(2) . .
O25 Mn1 N1 86.39(19) . .
O1 Mn1 N1 99.78(18) . .
O13 Mn1 O11 81.19(16) 1_455 1_455
O17 Mn1 O11 91.42(16) . 1_455
O25 Mn1 O11 91.64(16) . 1_455
O1 Mn1 O11 74.55(15) . 1_455
N1 Mn1 O11 174.17(17) . 1_455
O2 Mn2 O18 81.61(17) . 2_556
O2 Mn2 O11 158.22(15) . 2_656
O18 Mn2 O11 88.44(16) 2_556 2_656
O2 Mn2 O19 81.85(16) . .
O18 Mn2 O19 159.98(16) 2_556 .
O11 Mn2 O19 110.85(17) 2_656 .
O2 Mn2 O1 123.71(16) . 2_556
O18 Mn2 O1 88.40(16) 2_556 2_556
O11 Mn2 O1 74.99(15) 2_656 2_556
O19 Mn2 O1 91.46(15) . 2_556
O2 Mn2 O4 77.96(15) . .
O18 Mn2 O4 100.96(16) 2_556 .
O11 Mn2 O4 85.04(15) 2_656 .
O19 Mn2 O4 86.50(15) . .
O1 Mn2 O4 157.75(16) 2_556 .
O9 Mn3 O10 152.60(18) . 2_656
O9 Mn3 O3 80.28(17) . .
O10 Mn3 O3 124.13(16) 2_656 .
O9 Mn3 O19 112.36(16) . .
O10 Mn3 O19 85.10(16) 2_656 .
O3 Mn3 O19 83.39(16) . .
O9 Mn3 O21 81.78(16) . 2_656
O10 Mn3 O21 77.76(15) 2_656 2_656
O3 Mn3 O21 110.99(15) . 2_656
O19 Mn3 O21 161.92(14) . 2_656
O9 Mn3 O21 82.45(15) . .
O10 Mn3 O21 79.25(14) 2_656 .
O3 Mn3 O21 151.02(15) . .
O19 Mn3 O21 81.90(15) . .
O21 Mn3 O21 89.21(13) 2_656 .
O5 Mn4 O6 101.57(16) 2_666 .
O5 Mn4 O12 162.94(15) 2_666 1_565
O6 Mn4 O12 91.79(15) . 1_565
O5 Mn4 N5 96.62(18) 2_666 .
O6 Mn4 N5 94.24(19) . .
O12 Mn4 N5 92.88(19) 1_565 .
O5 Mn4 O22 79.95(16) 2_666 1_565
O6 Mn4 O22 89.34(17) . 1_565
O12 Mn4 O22 89.75(16) 1_565 1_565
N5 Mn4 O22 175.49(18) . 1_565
O5 Mn4 O4 81.46(14) 2_666 2_666
O6 Mn4 O4 176.83(16) . 2_666
O12 Mn4 O4 85.41(14) 1_565 2_666
N5 Mn4 O4 84.42(18) . 2_666
O22 Mn4 O4 92.14(16) 1_565 2_666
C30 N1 C28 105.2(6) . .
C30 N1 Mn1 123.3(5) . .
C28 N1 Mn1 131.2(5) . .
C30 N2 C29 105.9(6) . .
C30 N2 C31 125.2(6) . .
C29 N2 C31 128.9(6) . .
C37 N3 C35 106.6(6) . .
C37 N3 C34 128.6(6) . .
C35 N3 C34 124.7(6) . .
C37 N4 C36 107.6(6) . .
C40 N5 C38 104.2(6) . .
C40 N5 Mn4 127.1(4) . .
C38 N5 Mn4 128.7(5) . .
C40 N6 C39 105.7(6) . .
C40 N6 C41 125.9(6) . .
C39 N6 C41 127.6(6) . .
O8 N7 O7 123.5(6) . .
O8 N7 C6 119.1(5) . .
O7 N7 C6 117.3(5) . .
O16 N8 O15 121.5(6) . .
O16 N8 C15 120.3(6) . .
O15 N8 C15 118.2(7) . .
O23 N9 O24 123.7(6) . .
O23 N9 C24 118.7(5) . .
O24 N9 C24 117.6(6) . .
C1 O1 Mn1 136.0(4) . .
C1 O1 Mn2 100.1(4) . 2_556
Mn1 O1 Mn2 100.46(16) . 2_556
C1 O2 Mn2 162.8(4) . .
C8 O3 Mn3 117.0(4) . .
C8 O4 Mn2 114.6(4) . .
C8 O4 Mn4 110.9(4) . 2_666
Mn2 O4 Mn4 133.77(17) . 2_666
C9 O5 Mn4 140.0(4) . 2_666
C9 O6 Mn4 124.6(4) . .
C10 O9 Mn3 127.2(4) . .
C10 O10 Mn3 133.5(4) . 2_656
C17 O11 Mn2 136.5(4) . 2_656
C17 O11 Mn1 121.2(4) . 1_655
Mn2 O11 Mn1 100.52(17) 2_656 1_655
C17 O12 Mn4 140.6(4) . 1_545
C18 O13 Mn1 136.1(4) . 1_655
C19 O17 Mn1 131.0(5) . .
C19 O18 Mn2 129.7(4) . 2_556
C25 O19 Mn3 114.9(4) . .
C25 O19 Mn2 131.5(4) . .
Mn3 O19 Mn2 110.47(16) . .
C27 O21 Mn3 107.2(4) . 2_656
C27 O21 Mn3 131.4(4) . .
Mn3 O21 Mn3 90.79(13) 2_656 .
C27 O22 Mn4 156.3(4) . 1_545
Mn1 O25 H1W 139.4 . .
Mn1 O25 H2W 125.8 . .
H1W O25 H2W 94.8 . .

loop_
_geom_bond_atom_site_label_1
_geom_bond_atom_site_label_2
_geom_bond_distance
_geom_bond_site_symmetry_2
C1 O2 1.252(7) .
C1 O1 1.276(7) .
C1 C2 1.494(9) .
C2 C7 1.394(9) .
C2 C3 1.397(9) .
C3 C4 1.411(8) .
C3 C8 1.527(9) .
C4 C5 1.406(9) .
C4 C9 1.525(9) .
C5 C6 1.362(9) .
C5 H5 0.9300 .
C6 C7 1.404(8) .
C6 N7 1.459(8) .
C7 H7 0.9300 .
C8 O3 1.246(8) .
C8 O4 1.290(7) .
C9 O5 1.252(7) .
C9 O6 1.253(7) .
C10 O10 1.255(7) .
C10 O9 1.262(8) .
C10 C11 1.518(8) .
C11 C16 1.375(9) .
C11 C12 1.407(9) .
C12 C13 1.425(8) .
C12 C17 1.499(9) .
C13 C14 1.376(9) .
C13 C18 1.523(9) .
C14 C15 1.407(9) .
C14 H14 0.9300 .
C15 C16 1.391(9) .
C15 N8 1.436(9) .
C16 H16 0.9300 .
C17 O12 1.259(6) .
C17 O11 1.268(7) .
C18 O13 1.244(7) .
C18 O14 1.265(7) .
C19 O17 1.232(7) .
C19 O18 1.265(8) .
C19 C20 1.545(9) .
C20 C21 1.391(8) .
C20 C26 1.412(8) .
C21 C22 1.396(9) .
C21 C25 1.545(8) .
C22 C23 1.418(8) .
C22 C27 1.522(9) .
C23 C24 1.407(8) .
C23 H23 0.9300 .
C24 C26 1.347(9) .
C24 N9 1.485(8) .
C25 O20 1.188(7) .
C25 O19 1.324(7) .
C26 H26 0.9300 .
C27 O22 1.240(8) .
C27 O21 1.268(7) .
C28 N1 1.352(9) .
C28 C29 1.353(9) .
C28 H28 0.9300 .
C29 N2 1.370(9) .
C29 H29 0.9300 .
C30 N1 1.319(8) .
C30 N2 1.338(9) .
C30 H30 0.9300 .
C31 N2 1.473(8) .
C31 C32 1.517(8) .
C31 H31A 0.9700 .
C31 H31B 0.9700 .
C32 C33 1.543(8) .
C32 H32A 0.9700 .
C32 H32B 0.9700 .
C33 C34 1.525(9) .
C33 H33A 0.9700 .
C33 H33B 0.9700 .
C34 N3 1.454(9) .
C34 H34A 0.9700 .
C34 H34B 0.9700 .
C35 C36 1.337(9) .
C35 N3 1.384(9) .
C35 H35 0.9300 .
C36 N4 1.392(9) .
C36 H36 0.9300 .
C37 N4 1.323(9) .
C37 N3 1.341(8) .
C37 H37 0.9300 .
C38 C39 1.338(10) .
C38 N5 1.396(8) .
C38 H38 0.9300 .
C39 N6 1.367(8) .
C39 H39 0.9300 .
C40 N5 1.304(8) .
C40 N6 1.349(8) .
C40 H40 0.9300 .
C41 N6 1.454(9) .
C41 C42 1.522(8) .
C41 H41A 0.9700 .
C41 H41B 0.9700 .
C42 C42 1.519(11) 2_766
C42 H42A 0.9700 .
C42 H42B 0.9700 .
Mn1 O13 2.142(4) 1_455
Mn1 O17 2.146(5) .
Mn1 O25 2.178(4) .
Mn1 O1 2.205(4) .
Mn1 N1 2.219(5) .
Mn1 O11 2.278(4) 1_455
Mn2 O2 2.154(4) .
Mn2 O18 2.188(5) 2_556
Mn2 O11 2.193(4) 2_656
Mn2 O19 2.229(4) .
Mn2 O1 2.268(4) 2_556
Mn2 O4 2.308(4) .
Mn3 O9 2.147(4) .
Mn3 O10 2.175(4) 2_656
Mn3 O3 2.193(4) .
Mn3 O19 2.202(4) .
Mn3 O21 2.284(5) 2_656
Mn3 O21 2.307(4) .
Mn4 O5 2.146(4) 2_666
Mn4 O6 2.153(4) .
Mn4 O12 2.167(4) 1_565
Mn4 N5 2.190(6) .
Mn4 O22 2.201(5) 1_565
Mn4 O4 2.309(4) 2_666
N7 O8 1.221(7) .
N7 O7 1.243(6) .
N8 O16 1.224(8) .
N8 O15 1.238(7) .
N9 O23 1.230(7) .
N9 O24 1.229(6) .
O1 Mn2 2.268(4) 2_556
O4 Mn4 2.309(4) 2_666
O5 Mn4 2.146(4) 2_666
O10 Mn3 2.175(4) 2_656
O11 Mn2 2.193(4) 2_656
O11 Mn1 2.278(4) 1_655
O12 Mn4 2.167(4) 1_545
O13 Mn1 2.142(4) 1_655
O18 Mn2 2.188(5) 2_556
O21 Mn3 2.284(5) 2_656
O22 Mn4 2.201(5) 1_545
O25 H1W 0.8483 .
O25 H2W 0.8516 .

loop_
_geom_torsion_atom_site_label_1
_geom_torsion_atom_site_label_2
_geom_torsion_atom_site_label_3
_geom_torsion_atom_site_label_4
_geom_torsion
_geom_torsion_site_symmetry_1
_geom_torsion_site_symmetry_4
O2 C1 C2 C7 -159.6(6) . .
O1 C1 C2 C7 16.9(9) . .
O2 C1 C2 C3 17.6(10) . .
O1 C1 C2 C3 -165.9(6) . .
C7 C2 C3 C4 2.3(10) . .
C1 C2 C3 C4 -174.8(6) . .
C7 C2 C3 C8 -171.5(6) . .
C1 C2 C3 C8 11.4(9) . .
C2 C3 C4 C5 -0.9(9) . .
C8 C3 C4 C5 172.7(6) . .
C2 C3 C4 C9 176.3(6) . .
C8 C3 C4 C9 -10.1(9) . .
C3 C4 C5 C6 -1.1(9) . .
C9 C4 C5 C6 -178.5(6) . .
C4 C5 C6 C7 1.8(10) . .
C4 C5 C6 N7 179.2(6) . .
C3 C2 C7 C6 -1.7(9) . .
C1 C2 C7 C6 175.6(6) . .
C5 C6 C7 C2 -0.4(10) . .
N7 C6 C7 C2 -177.8(5) . .
C2 C3 C8 O3 85.5(8) . .
C4 C3 C8 O3 -88.3(7) . .
C2 C3 C8 O4 -92.3(7) . .
C4 C3 C8 O4 93.9(8) . .
C5 C4 C9 O5 175.3(6) . .
C3 C4 C9 O5 -1.9(9) . .
C5 C4 C9 O6 -4.1(8) . .
C3 C4 C9 O6 178.7(6) . .
O10 C10 C11 C16 -175.1(5) . .
O9 C10 C11 C16 7.7(8) . .
O10 C10 C11 C12 3.2(8) . .
O9 C10 C11 C12 -174.0(5) . .
C16 C11 C12 C13 1.9(9) . .
C10 C11 C12 C13 -176.4(5) . .
C16 C11 C12 C17 -173.2(5) . .
C10 C11 C12 C17 8.5(9) . .
C11 C12 C13 C14 -4.0(9) . .
C17 C12 C13 C14 170.8(6) . .
C11 C12 C13 C18 169.2(6) . .
C17 C12 C13 C18 -15.9(9) . .
C12 C13 C14 C15 3.8(9) . .
C18 C13 C14 C15 -169.8(6) . .
C13 C14 C15 C16 -1.5(10) . .
C13 C14 C15 N8 178.7(6) . .
C12 C11 C16 C15 0.5(9) . .
C10 C11 C16 C15 178.8(6) . .
C14 C15 C16 C11 -0.7(10) . .
N8 C15 C16 C11 179.1(6) . .
C11 C12 C17 O12 83.4(7) . .
C13 C12 C17 O12 -91.4(7) . .
C11 C12 C17 O11 -100.3(7) . .
C13 C12 C17 O11 84.9(8) . .
C14 C13 C18 O13 136.2(6) . .
C12 C13 C18 O13 -37.3(9) . .
C14 C13 C18 O14 -39.6(8) . .
C12 C13 C18 O14 146.9(6) . .
O17 C19 C20 C21 154.2(6) . .
O18 C19 C20 C21 -31.0(8) . .
O17 C19 C20 C26 -22.0(8) . .
O18 C19 C20 C26 152.7(5) . .
C26 C20 C21 C22 -5.4(9) . .
C19 C20 C21 C22 178.5(5) . .
C26 C20 C21 C25 -178.7(5) . .
C19 C20 C21 C25 5.1(9) . .
C20 C21 C22 C23 -0.9(9) . .
C25 C21 C22 C23 172.8(5) . .
C20 C21 C22 C27 165.9(5) . .
C25 C21 C22 C27 -20.4(9) . .
C21 C22 C23 C24 5.4(9) . .
C27 C22 C23 C24 -162.6(5) . .
C22 C23 C24 C26 -3.8(9) . .
C22 C23 C24 N9 175.8(5) . .
C20 C21 C25 O20 99.2(8) . .
C22 C21 C25 O20 -74.3(8) . .
C20 C21 C25 O19 -79.7(7) . .
C22 C21 C25 O19 106.9(6) . .
C23 C24 C26 C20 -2.3(9) . .
N9 C24 C26 C20 178.1(5) . .
C21 C20 C26 C24 7.0(9) . .
C19 C20 C26 C24 -176.6(5) . .
C21 C22 C27 O22 158.1(6) . .
C23 C22 C27 O22 -34.2(8) . .
C21 C22 C27 O21 -24.7(9) . .
C23 C22 C27 O21 143.0(5) . .
N1 C28 C29 N2 0.1(9) . .
N2 C31 C32 C33 -174.7(6) . .
C31 C32 C33 C34 -80.1(8) . .
C32 C33 C34 N3 -70.9(7) . .
N3 C35 C36 N4 1.0(8) . .
N5 C38 C39 N6 0.6(9) . .
N6 C41 C42 C42 -59.6(8) . 2_766
N2 C30 N1 C28 0.9(8) . .
N2 C30 N1 Mn1 176.4(4) . .
C29 C28 N1 C30 -0.6(8) . .
C29 C28 N1 Mn1 -175.6(5) . .
O13 Mn1 N1 C30 80.2(5) 1_455 .
O17 Mn1 N1 C30 170.6(5) . .
O25 Mn1 N1 C30 -18.1(5) . .
O1 Mn1 N1 C30 -102.1(5) . .
O11 Mn1 N1 C30 -88(2) 1_455 .
O13 Mn1 N1 C28 -105.5(6) 1_455 .
O17 Mn1 N1 C28 -15.2(6) . .
O25 Mn1 N1 C28 156.1(6) . .
O1 Mn1 N1 C28 72.2(7) . .
O11 Mn1 N1 C28 86(2) 1_455 .
N1 C30 N2 C29 -0.8(8) . .
N1 C30 N2 C31 177.5(5) . .
C28 C29 N2 C30 0.4(8) . .
C28 C29 N2 C31 -177.8(6) . .
C32 C31 N2 C30 122.4(7) . .
C32 C31 N2 C29 -59.7(9) . .
N4 C37 N3 C35 -1.3(8) . .
N4 C37 N3 C34 -177.6(6) . .
C36 C35 N3 C37 0.1(8) . .
C36 C35 N3 C34 176.6(6) . .
C33 C34 N3 C37 -23.6(9) . .
C33 C34 N3 C35 160.8(6) . .
N3 C37 N4 C36 1.9(8) . .
C35 C36 N4 C37 -1.8(8) . .
N6 C40 N5 C38 1.9(7) . .
N6 C40 N5 Mn4 -177.0(4) . .
C39 C38 N5 C40 -1.5(8) . .
C39 C38 N5 Mn4 177.3(5) . .
O5 Mn4 N5 C40 -85.1(5) 2_666 .
O6 Mn4 N5 C40 172.7(5) . .
O12 Mn4 N5 C40 80.7(5) 1_565 .
O22 Mn4 N5 C40 -45(2) 1_565 .
O4 Mn4 N5 C40 -4.4(5) 2_666 .
O5 Mn4 N5 C38 96.3(6) 2_666 .
O6 Mn4 N5 C38 -5.9(6) . .
O12 Mn4 N5 C38 -97.9(6) 1_565 .
O22 Mn4 N5 C38 137(2) 1_565 .
O4 Mn4 N5 C38 177.0(6) 2_666 .
N5 C40 N6 C39 -1.6(7) . .
N5 C40 N6 C41 -172.1(6) . .
C38 C39 N6 C40 0.5(8) . .
C38 C39 N6 C41 170.8(7) . .
C42 C41 N6 C40 108.8(7) . .
C42 C41 N6 C39 -59.7(8) . .
C5 C6 N7 O8 175.0(6) . .
C7 C6 N7 O8 -7.6(9) . .
C5 C6 N7 O7 -3.2(9) . .
C7 C6 N7 O7 174.2(6) . .
C16 C15 N8 O16 3.1(11) . .
C14 C15 N8 O16 -177.1(7) . .
C16 C15 N8 O15 -178.9(6) . .
C14 C15 N8 O15 0.9(10) . .
C26 C24 N9 O23 -168.8(6) . .
C23 C24 N9 O23 11.6(8) . .
C26 C24 N9 O24 13.8(8) . .
C23 C24 N9 O24 -165.8(5) . .
O2 C1 O1 Mn1 -111.8(6) . .
C2 C1 O1 Mn1 71.7(8) . .
O2 C1 O1 Mn2 4.9(7) . 2_556
C2 C1 O1 Mn2 -171.6(5) . 2_556
O13 Mn1 O1 C1 132.6(6) 1_455 .
O17 Mn1 O1 C1 47.2(6) . .
O25 Mn1 O1 C1 -127.4(6) . .
N1 Mn1 O1 C1 -42.0(6) . .
O11 Mn1 O1 C1 139.4(6) 1_455 .
O13 Mn1 O1 Mn2 16.0(5) 1_455 2_556
O17 Mn1 O1 Mn2 -69.35(19) . 2_556
O25 Mn1 O1 Mn2 116.02(19) . 2_556
N1 Mn1 O1 Mn2 -158.6(2) . 2_556
O11 Mn1 O1 Mn2 22.83(16) 1_455 2_556
O1 C1 O2 Mn2 -159.4(12) . .
C2 C1 O2 Mn2 17(2) . .
O18 Mn2 O2 C1 76.0(16) 2_556 .
O11 Mn2 O2 C1 12.3(18) 2_656 .
O19 Mn2 O2 C1 -115.3(16) . .
O1 Mn2 O2 C1 158.4(15) 2_556 .
O4 Mn2 O2 C1 -27.2(15) . .
O4 C8 O3 Mn3 3.3(8) . .
C3 C8 O3 Mn3 -174.4(4) . .
O9 Mn3 O3 C8 -178.1(5) . .
O10 Mn3 O3 C8 -11.6(5) 2_656 .
O19 Mn3 O3 C8 67.8(4) . .
O21 Mn3 O3 C8 -100.8(4) 2_656 .
O21 Mn3 O3 C8 127.7(4) . .
O3 C8 O4 Mn2 -78.5(7) . .
C3 C8 O4 Mn2 99.2(5) . .
O3 C8 O4 Mn4 93.0(6) . 2_666
C3 C8 O4 Mn4 -89.3(6) . 2_666
O2 Mn2 O4 C8 -30.3(5) . .
O18 Mn2 O4 C8 -109.1(5) 2_556 .
O11 Mn2 O4 C8 163.4(5) 2_656 .
O19 Mn2 O4 C8 52.1(5) . .
O1 Mn2 O4 C8 137.4(5) 2_556 .
O2 Mn2 O4 Mn4 160.7(3) . 2_666
O18 Mn2 O4 Mn4 81.9(3) 2_556 2_666
O11 Mn2 O4 Mn4 -5.6(3) 2_656 2_666
O19 Mn2 O4 Mn4 -116.9(3) . 2_666
O1 Mn2 O4 Mn4 -31.6(6) 2_556 2_666
O6 C9 O5 Mn4 108.3(8) . 2_666
C4 C9 O5 Mn4 -71.0(7) . 2_666
O5 C9 O6 Mn4 -21.7(9) . .
C4 C9 O6 Mn4 157.6(4) . .
O5 Mn4 O6 C9 -23.4(5) 2_666 .
O12 Mn4 O6 C9 167.3(5) 1_565 .
N5 Mn4 O6 C9 74.3(5) . .
O22 Mn4 O6 C9 -103.0(5) 1_565 .
O4 Mn4 O6 C9 139(3) 2_666 .
O10 C10 O9 Mn3 -3.5(9) . .
C11 C10 O9 Mn3 173.4(4) . .
O10 Mn3 O9 C10 6.8(7) 2_656 .
O3 Mn3 O9 C10 161.8(5) . .
O19 Mn3 O9 C10 -119.6(5) . .
O21 Mn3 O9 C10 48.7(5) 2_656 .
O21 Mn3 O9 C10 -41.6(5) . .
O9 C10 O10 Mn3 0.5(9) . 2_656
C11 C10 O10 Mn3 -176.4(4) . 2_656
O12 C17 O11 Mn2 -54.1(9) . 2_656
C12 C17 O11 Mn2 130.1(5) . 2_656
O12 C17 O11 Mn1 144.4(5) . 1_655
C12 C17 O11 Mn1 -31.5(7) . 1_655
O11 C17 O12 Mn4 37.9(10) . 1_545
C12 C17 O12 Mn4 -146.1(5) . 1_545
O14 C18 O13 Mn1 157.7(4) . 1_655
C13 C18 O13 Mn1 -17.7(9) . 1_655
O18 C19 O17 Mn1 13.0(10) . .
C20 C19 O17 Mn1 -173.1(3) . .
O13 Mn1 O17 C19 -118.3(5) 1_455 .
O25 Mn1 O17 C19 71.6(12) . .
O1 Mn1 O17 C19 37.4(5) . .
N1 Mn1 O17 C19 137.2(5) . .
O11 Mn1 O17 C19 -37.1(5) 1_455 .
O17 C19 O18 Mn2 -21.3(10) . 2_556
C20 C19 O18 Mn2 164.7(3) . 2_556
O20 C25 O19 Mn3 126.9(6) . .
C21 C25 O19 Mn3 -54.4(6) . .
O20 C25 O19 Mn2 -30.7(9) . .
C21 C25 O19 Mn2 148.0(4) . .
O9 Mn3 O19 C25 53.5(4) . .
O10 Mn3 O19 C25 -104.7(4) 2_656 .
O3 Mn3 O19 C25 130.1(4) . .
O21 Mn3 O19 C25 -86.1(6) 2_656 .
O21 Mn3 O19 C25 -24.8(4) . .
O9 Mn3 O19 Mn2 -144.26(17) . .
O10 Mn3 O19 Mn2 57.59(18) 2_656 .
O3 Mn3 O19 Mn2 -67.64(18) . .
O21 Mn3 O19 Mn2 76.2(5) 2_656 .
O21 Mn3 O19 Mn2 137.40(18) . .
O2 Mn2 O19 C25 -96.2(5) . .
O18 Mn2 O19 C25 -61.7(7) 2_556 .
O11 Mn2 O19 C25 102.1(5) 2_656 .
O1 Mn2 O19 C25 27.6(5) 2_556 .
O4 Mn2 O19 C25 -174.6(5) . .
O2 Mn2 O19 Mn3 105.45(18) . .
O18 Mn2 O19 Mn3 140.0(4) 2_556 .
O11 Mn2 O19 Mn3 -56.2(2) 2_656 .
O1 Mn2 O19 Mn3 -130.70(18) 2_556 .
O4 Mn2 O19 Mn3 27.12(17) . .
O22 C27 O21 Mn3 38.0(7) . 2_656
C22 C27 O21 Mn3 -139.0(4) . 2_656
O22 C27 O21 Mn3 145.0(5) . .
C22 C27 O21 Mn3 -32.0(8) . .
O9 Mn3 O21 C27 -32.2(6) . .
O10 Mn3 O21 C27 168.3(6) 2_656 .
O3 Mn3 O21 C27 21.6(8) . .
O19 Mn3 O21 C27 81.8(6) . .
O21 Mn3 O21 C27 -114.0(6) 2_656 .
O9 Mn3 O21 Mn3 81.81(16) . 2_656
O10 Mn3 O21 Mn3 -77.69(16) 2_656 2_656
O3 Mn3 O21 Mn3 135.6(3) . 2_656
O19 Mn3 O21 Mn3 -164.21(16) . 2_656
O21 Mn3 O21 Mn3 0.0 2_656 2_656
O21 C27 O22 Mn4 -106.3(10) . 1_545
C22 C27 O22 Mn4 70.6(12) . 1_545
